data_7205781
loop_
_publ_author_name
'Zhang, Hai-Juan'
'Wang, Xiao-Zhu'
'Zhu, Dun-Ru'
'Song, You'
'Xu, Yan'
'Xu, Heng'
'Shen, Xuan'
'Gao, Ting'
'Huang, Min-Xue'

_publ_section_title
;
 Novel 3D lanthanide-organic frameworks with an unusual infinite
 nanosized ribbon [Ln3(\m3--OH)2(--CO2)6]+n (Ln = Eu, Gd, Dy):
 syntheses, structures, luminescence, and magnetic properties
;
_journal_issue 7
_journal_name_full CrystEngComm
_journal_page_first 2586
_journal_paper_doi 10.1039/c0ce00766h
_journal_volume 13
_journal_year 2011
_chemical_formula_moiety 'C35 H35 Eu3 O22, O '
_chemical_formula_sum 'C35 H35 Eu3 O23'
_chemical_formula_weight 1279.51
_chemical_name_systematic
;
?
;
_space_group_IT_number 14
_symmetry_cell_setting monoclinic
_symmetry_space_group_name_Hall '-P 2ybc'
_symmetry_space_group_name_H-M 'P 1 21/c 1'
_atom_sites_solution_hydrogens geom
_atom_sites_solution_primary direct
_atom_sites_solution_secondary difmap
_audit_creation_method SHELXL-97
_cell_angle_alpha 90.00
_cell_angle_beta 95.854(2)
_cell_angle_gamma 90.00
_cell_formula_units_Z 4
_cell_length_a 10.099(2)
_cell_length_b 31.640(7)
_cell_length_c 12.450(3)
_cell_measurement_reflns_used 36
_cell_measurement_temperature 296(2)
_cell_measurement_theta_max 27.68
_cell_measurement_theta_min 1.68
_cell_volume 3957.4(15)
_computing_cell_refinement 'Bruker SMART'
_computing_data_collection 'Bruker SMART'
_computing_data_reduction 'Bruker SAINT'
_computing_molecular_graphics 'Bruker SHELXTL'
_computing_publication_material 'Bruker SHELXTL'
_computing_structure_refinement 'Bruker SHELXTL'
_computing_structure_solution 'Bruker SHELXTL'
_diffrn_ambient_temperature 296(2)
_diffrn_measured_fraction_theta_full 0.988
_diffrn_measured_fraction_theta_max 0.988
_diffrn_measurement_device_type 'CCD area detector'
_diffrn_measurement_method 'phi and omega scans'
_diffrn_radiation_monochromator graphite
_diffrn_radiation_source 'fine-focus sealed tube'
_diffrn_radiation_type MoK\a
_diffrn_radiation_wavelength 0.71073
_diffrn_reflns_av_R_equivalents 0.0463
_diffrn_reflns_av_sigmaI/netI 0.0432
_diffrn_reflns_limit_h_max 12
_diffrn_reflns_limit_h_min -12
_diffrn_reflns_limit_k_max 38
_diffrn_reflns_limit_k_min -39
_diffrn_reflns_limit_l_max 14
_diffrn_reflns_limit_l_min -15
_diffrn_reflns_number 29323
_diffrn_reflns_theta_full 26.00
_diffrn_reflns_theta_max 26.00
_diffrn_reflns_theta_min 1.29
_exptl_absorpt_coefficient_mu 4.788
_exptl_absorpt_correction_T_max 0.6460
_exptl_absorpt_correction_T_min 0.4189
_exptl_absorpt_correction_type empirical
_exptl_absorpt_process_details '(North, Phillips & Mathews, 1968)'
_exptl_crystal_colour Colourless
_exptl_crystal_density_diffrn 2.147
_exptl_crystal_density_method 'not measured'
_exptl_crystal_description Prism
_exptl_crystal_F_000 2472
_exptl_crystal_size_max 0.22
_exptl_crystal_size_mid 0.16
_exptl_crystal_size_min 0.10
_refine_diff_density_max 0.836
_refine_diff_density_min -1.120
_refine_diff_density_rms 0.326
_refine_ls_extinction_method none
_refine_ls_goodness_of_fit_ref 1.066
_refine_ls_hydrogen_treatment mixed
_refine_ls_matrix_type full
_refine_ls_number_parameters 562
_refine_ls_number_reflns 7690
_refine_ls_number_restraints 12
_refine_ls_restrained_S_all 1.070
_refine_ls_R_factor_all 0.0376
_refine_ls_R_factor_gt 0.0289
_refine_ls_shift/su_max 0.002
_refine_ls_shift/su_mean 0.000
_refine_ls_structure_factor_coef Fsqd
_refine_ls_weighting_details 'calc w=1/[\s^2^(Fo^2^)+(0.0396P)^2^+0.0000P] where P=(Fo^2^+2Fc^2^)/3'
_refine_ls_weighting_scheme calc
_refine_ls_wR_factor_gt 0.0674
_refine_ls_wR_factor_ref 0.0779
_reflns_number_gt 6581
_reflns_number_total 7690
_reflns_threshold_expression >2sigma(I)
_cod_data_source_file c0ce00766h.txt
_cod_data_source_block wxz9
_cod_depositor_comments
;
The following automatic conversions were performed:
'_symmetry_cell_setting' value 'Monoclinic' changed to 'monoclinic'
according to '/home/saulius/struct/CIF-dictionaries/cif_core.dic'
dictionary named 'cif_core.dic' version 2.4.1 from 2010-06-29.

Automatic conversion script
Id: cif_fix_enum 1555 2011-01-17 13:19:09Z saulius 
;
_cod_original_cell_volume 3957.6(15)
_cod_original_sg_symbol_Hall '-P 2ybc '
_cod_original_sg_symbol_H-M 'P2(1)/c '
_cod_database_code 7205781

loop_
_symmetry_equiv_pos_as_xyz
'x, y, z'
'-x, y+1/2, -z+1/2'
'-x, -y, -z'
'x, -y-1/2, z-1/2'

loop_
_atom_site_label
_atom_site_type_symbol
_atom_site_fract_x
_atom_site_fract_y
_atom_site_fract_z
_atom_site_U_iso_or_equiv
_atom_site_adp_type
_atom_site_occupancy
_atom_site_symmetry_multiplicity
_atom_site_calc_flag
_atom_site_refinement_flags
_atom_site_disorder_assembly
_atom_site_disorder_group
Eu1 Eu 0.98835(2) 0.233348(7) 0.16330(2) 0.01312(7) Uani 1 1 d . . .
Eu2 Eu 1.38191(2) 0.226295(7) 0.14803(2) 0.01378(7) Uani 1 1 d . . .
Eu3 Eu 1.19017(2) 0.206310(7) 0.42791(2) 0.01268(7) Uani 1 1 d . . .
O1W O 0.7849(4) 0.27741(12) 0.1619(4) 0.0413(12) Uani 1 1 d D . .
H1WB H 0.765(6) 0.3032(8) 0.177(6) 0.062 Uiso 1 1 d D . .
H1WA H 0.718(4) 0.2613(15) 0.151(6) 0.062 Uiso 1 1 d D . .
O1 O 0.9756(3) 0.25800(11) -0.1438(3) 0.0192(8) Uani 1 1 d . . .
O2 O 0.8701(4) 0.23182(14) -0.0113(3) 0.0385(11) Uani 1 1 d . . .
O2W O 1.3751(4) 0.16599(12) 0.0122(3) 0.0326(10) Uani 1 1 d D . .
H2WB H 1.379(6) 0.1459(14) 0.059(4) 0.049 Uiso 1 1 d D . .
H2WA H 1.310(4) 0.1638(18) -0.037(3) 0.049 Uiso 1 1 d D . .
O3W O 1.1303(4) 0.16027(13) -0.1059(3) 0.0384(10) Uani 1 1 d . . .
O3 O 1.2158(3) 0.24387(10) 0.2663(3) 0.0150(7) Uani 1 1 d . . .
O4 O 1.4038(3) 0.24312(10) 0.4686(3) 0.0192(8) Uani 1 1 d . . .
O5 O 1.5111(4) 0.22617(12) 0.3259(3) 0.0278(9) Uani 1 1 d . . .
O6 O 1.1656(3) 0.26469(9) 0.5449(3) 0.0155(7) Uani 1 1 d . . .
O7 O 0.9680(3) -0.16991(11) 0.4811(3) 0.0249(9) Uani 1 1 d . . .
O8 O 0.9685(3) -0.19137(10) 0.3095(3) 0.0205(8) Uani 1 1 d . . .
O9 O 1.1537(4) -0.13746(11) 0.2306(3) 0.0330(10) Uani 1 1 d . . .
O10 O 1.1364(5) 0.08213(12) 0.0496(3) 0.0476(13) Uani 1 1 d . . .
O11 O 1.0323(4) 0.15947(10) 0.0966(3) 0.0254(9) Uani 1 1 d . . .
O12 O 1.0725(3) 0.17037(10) 0.2714(3) 0.0204(8) Uani 1 1 d . . .
O13 O 1.4989(4) -0.20626(11) 0.3202(4) 0.0380(11) Uani 1 1 d . . .
O14 O 1.6995(4) -0.18851(12) 0.3910(3) 0.0261(9) Uani 1 1 d . . .
O15 O 1.3739(4) -0.14443(12) 0.4567(4) 0.0445(12) Uani 1 1 d . . .
O16 O 1.4848(5) 0.09017(12) 0.1364(4) 0.0485(13) Uani 1 1 d . . .
O17 O 1.3236(4) 0.14823(11) 0.3931(3) 0.0250(8) Uani 1 1 d . . .
O18 O 1.3633(4) 0.15576(11) 0.2215(3) 0.0260(9) Uani 1 1 d . . .
O19 O 1.6060(3) 0.20955(12) 0.1263(3) 0.0250(9) Uani 1 1 d . . .
O20 O 1.8048(3) 0.18684(11) 0.1947(3) 0.0279(9) Uani 1 1 d . . .
C1 C 0.8750(6) 0.2456(2) -0.1024(5) 0.0321(14) Uani 1 1 d . . .
H1A H 0.7946 0.2469 -0.1459 0.038 Uiso 1 1 calc R . .
C2 C 1.5071(5) 0.24000(18) 0.4181(4) 0.0254(13) Uani 1 1 d . . .
H2A H 1.5871 0.2491 0.4543 0.030 Uiso 1 1 calc R . .
C3 C 1.6835(5) 0.18332(17) 0.1730(5) 0.0270(13) Uani 1 1 d . . .
H3A H 1.6457 0.1582 0.1939 0.032 Uiso 1 1 calc R . .
C4 C 1.0557(5) 0.14538(15) 0.1904(4) 0.0192(11) Uani 1 1 d . . .
C5 C 1.0503(5) 0.09947(15) 0.2136(4) 0.0208(12) Uani 1 1 d . . .
C6 C 1.0882(6) 0.06799(16) 0.1417(4) 0.0247(12) Uani 1 1 d . . .
C7 C 1.0783(6) 0.02610(16) 0.1680(5) 0.0292(13) Uani 1 1 d . . .
H7A H 1.1037 0.0058 0.1202 0.035 Uiso 1 1 calc R . .
C8 C 1.0313(6) 0.01291(16) 0.2644(4) 0.0257(13) Uani 1 1 d . . .
C9 C 0.9962(6) 0.04416(16) 0.3351(4) 0.0328(15) Uani 1 1 d . . .
H9A H 0.9654 0.0365 0.4003 0.039 Uiso 1 1 calc R . .
C10 C 1.0067(6) 0.08634(16) 0.3093(5) 0.0288(13) Uani 1 1 d . . .
H10A H 0.9836 0.1066 0.3583 0.035 Uiso 1 1 calc R . .
C11 C 1.0189(5) -0.03256(15) 0.2925(4) 0.0225(12) Uani 1 1 d . . .
C12 C 1.0942(6) -0.06370(15) 0.2461(4) 0.0248(12) Uani 1 1 d . . .
H12A H 1.1531 -0.0558 0.1970 0.030 Uiso 1 1 calc R . .
C13 C 1.0821(5) -0.10599(16) 0.2722(4) 0.0228(12) Uani 1 1 d . . .
C14 C 0.9972(5) -0.11805(15) 0.3496(4) 0.0210(12) Uani 1 1 d . . .
C15 C 0.9251(6) -0.08711(16) 0.3952(5) 0.0268(13) Uani 1 1 d . . .
H15A H 0.8691 -0.0947 0.4468 0.032 Uiso 1 1 calc R . .
C16 C 0.9335(6) -0.04520(17) 0.3668(5) 0.0311(14) Uani 1 1 d . . .
H16A H 0.8814 -0.0252 0.3976 0.037 Uiso 1 1 calc R . .
C17 C 0.9764(5) -0.16316(15) 0.3824(4) 0.0184(11) Uani 1 1 d . . .
C18 C 1.2311(7) -0.1272(2) 0.1430(5) 0.0456(18) Uani 1 1 d . . .
H18A H 1.2754 -0.1521 0.1212 0.068 Uiso 1 1 calc R . .
H18B H 1.2961 -0.1061 0.1665 0.068 Uiso 1 1 calc R . .
H18C H 1.1734 -0.1165 0.0832 0.068 Uiso 1 1 calc R . .
C19 C 1.1893(7) 0.05273(19) -0.0201(5) 0.0486(19) Uani 1 1 d . . .
H19A H 1.2192 0.0674 -0.0807 0.073 Uiso 1 1 calc R . .
H19B H 1.1218 0.0327 -0.0452 0.073 Uiso 1 1 calc R . .
H19C H 1.2630 0.0381 0.0183 0.073 Uiso 1 1 calc R . .
C20 C 1.3586(5) 0.13366(16) 0.3063(4) 0.0197(11) Uani 1 1 d . . .
C21 C 1.3910(5) 0.08768(16) 0.3037(4) 0.0214(12) Uani 1 1 d . . .
C22 C 1.4531(6) 0.06655(16) 0.2232(5) 0.0292(13) Uani 1 1 d . . .
C23 C 1.4787(6) 0.02362(16) 0.2302(5) 0.0324(14) Uani 1 1 d . . .
H23A H 1.5202 0.0106 0.1756 0.039 Uiso 1 1 calc R . .
C24 C 1.4443(5) -0.00083(16) 0.3165(5) 0.0257(13) Uani 1 1 d . . .
C25 C 1.3835(6) 0.02008(17) 0.3969(5) 0.0294(13) Uani 1 1 d . . .
H25A H 1.3597 0.0050 0.4560 0.035 Uiso 1 1 calc R . .
C26 C 1.3582(6) 0.06306(16) 0.3898(5) 0.0288(13) Uani 1 1 d . . .
H26A H 1.3176 0.0760 0.4450 0.035 Uiso 1 1 calc R . .
C27 C 1.4773(5) -0.04668(16) 0.3255(5) 0.0273(13) Uani 1 1 d . . .
C28 C 1.4070(5) -0.07422(16) 0.3868(5) 0.0270(13) Uani 1 1 d . . .
H28A H 1.3364 -0.0637 0.4212 0.032 Uiso 1 1 calc R . .
C29 C 1.4393(5) -0.11651(16) 0.3976(5) 0.0256(13) Uani 1 1 d . . .
C30 C 1.5444(5) -0.13297(16) 0.3447(4) 0.0242(12) Uani 1 1 d . . .
C31 C 1.6138(6) -0.10591(17) 0.2841(5) 0.0312(14) Uani 1 1 d . . .
H31A H 1.6839 -0.1165 0.2491 0.037 Uiso 1 1 calc R . .
C32 C 1.5820(6) -0.06335(17) 0.2740(5) 0.0330(14) Uani 1 1 d . . .
H32A H 1.6306 -0.0459 0.2326 0.040 Uiso 1 1 calc R . .
C33 C 1.5828(5) -0.17895(16) 0.3532(4) 0.0216(12) Uani 1 1 d . . .
C34 C 1.2962(6) -0.1291(2) 0.5361(5) 0.0446(17) Uani 1 1 d . . .
H34A H 1.2570 -0.1524 0.5706 0.067 Uiso 1 1 calc R . .
H34B H 1.2272 -0.1111 0.5028 0.067 Uiso 1 1 calc R . .
H34C H 1.3516 -0.1132 0.5889 0.067 Uiso 1 1 calc R . .
C35 C 1.5728(9) 0.0731(3) 0.0654(7) 0.075(3) Uani 1 1 d U . .
H35A H 1.5855 0.0933 0.0098 0.113 Uiso 1 1 calc R . .
H35B H 1.5353 0.0477 0.0332 0.113 Uiso 1 1 calc R . .
H35C H 1.6569 0.0669 0.1053 0.113 Uiso 1 1 calc R . .

loop_
_atom_site_aniso_label
_atom_site_aniso_U_11
_atom_site_aniso_U_22
_atom_site_aniso_U_33
_atom_site_aniso_U_23
_atom_site_aniso_U_13
_atom_site_aniso_U_12
Eu1 0.01344(14) 0.01262(12) 0.01325(14) 0.00136(9) 0.00109(10) -0.00018(9)
Eu2 0.01261(14) 0.01499(13) 0.01373(14) 0.00144(9) 0.00134(10) 0.00073(9)
Eu3 0.01507(14) 0.01103(13) 0.01199(14) -0.00034(9) 0.00161(10) 0.00047(9)
O1W 0.021(2) 0.023(2) 0.078(4) 0.001(2) 0.000(2) 0.0014(17)
O1 0.0177(19) 0.0241(19) 0.0164(19) 0.0017(15) 0.0042(16) -0.0024(15)
O2 0.024(2) 0.071(3) 0.019(2) 0.013(2) -0.0007(18) -0.017(2)
O2W 0.042(3) 0.027(2) 0.027(2) -0.0011(18) -0.007(2) 0.0064(19)
O3W 0.036(3) 0.049(3) 0.030(2) -0.001(2) 0.000(2) -0.005(2)
O3 0.0157(18) 0.0153(17) 0.0141(18) 0.0030(14) 0.0022(14) 0.0012(14)
O4 0.0174(19) 0.0227(19) 0.018(2) -0.0019(15) 0.0036(16) -0.0009(15)
O5 0.024(2) 0.046(2) 0.013(2) -0.0052(17) 0.0021(17) 0.0031(17)
O6 0.0121(18) 0.0149(16) 0.019(2) -0.0022(14) 0.0007(15) 0.0009(13)
O7 0.025(2) 0.028(2) 0.022(2) 0.0079(16) 0.0028(17) -0.0071(16)
O8 0.0200(19) 0.0131(17) 0.029(2) 0.0001(16) 0.0065(16) -0.0001(14)
O9 0.043(2) 0.0167(19) 0.044(3) 0.0000(17) 0.025(2) 0.0007(17)
O10 0.092(4) 0.022(2) 0.035(3) 0.0023(19) 0.035(3) 0.005(2)
O11 0.040(2) 0.0187(18) 0.018(2) 0.0033(16) 0.0066(18) 0.0021(17)
O12 0.022(2) 0.0135(17) 0.025(2) -0.0029(15) -0.0032(16) 0.0000(14)
O13 0.039(3) 0.020(2) 0.051(3) -0.0009(19) -0.015(2) 0.0020(18)
O14 0.024(2) 0.032(2) 0.023(2) 0.0054(17) 0.0061(17) 0.0102(17)
O15 0.055(3) 0.027(2) 0.056(3) 0.012(2) 0.027(2) -0.001(2)
O16 0.084(4) 0.024(2) 0.044(3) 0.013(2) 0.039(3) 0.018(2)
O17 0.033(2) 0.0198(19) 0.023(2) -0.0007(16) 0.0035(17) 0.0085(16)
O18 0.034(2) 0.0177(18) 0.026(2) 0.0039(16) 0.0042(18) 0.0031(16)
O19 0.015(2) 0.039(2) 0.020(2) 0.0026(17) 0.0026(16) 0.0056(17)
O20 0.013(2) 0.029(2) 0.041(3) 0.0110(18) -0.0011(17) -0.0016(16)
C1 0.022(3) 0.055(4) 0.019(3) 0.005(3) -0.001(3) -0.006(3)
C2 0.016(3) 0.041(3) 0.018(3) 0.001(3) 0.000(2) -0.006(2)
C3 0.025(3) 0.019(3) 0.037(4) 0.001(2) 0.005(3) -0.003(2)
C4 0.014(3) 0.017(3) 0.027(3) 0.000(2) 0.004(2) -0.003(2)
C5 0.024(3) 0.016(2) 0.022(3) -0.002(2) 0.001(2) 0.002(2)
C6 0.036(3) 0.018(3) 0.021(3) -0.003(2) 0.006(3) -0.006(2)
C7 0.046(4) 0.018(3) 0.025(3) -0.007(2) 0.011(3) -0.002(3)
C8 0.034(3) 0.019(3) 0.024(3) 0.004(2) 0.003(3) -0.002(2)
C9 0.060(4) 0.019(3) 0.022(3) 0.004(2) 0.017(3) -0.004(3)
C10 0.043(4) 0.019(3) 0.026(3) -0.005(2) 0.010(3) 0.003(2)
C11 0.034(3) 0.013(2) 0.020(3) 0.001(2) 0.002(2) -0.004(2)
C12 0.032(3) 0.017(3) 0.025(3) 0.006(2) 0.007(3) -0.002(2)
C13 0.026(3) 0.020(3) 0.022(3) -0.001(2) 0.005(2) -0.004(2)
C14 0.030(3) 0.013(2) 0.019(3) -0.002(2) 0.000(2) -0.001(2)
C15 0.034(3) 0.020(3) 0.028(3) 0.001(2) 0.010(3) -0.006(2)
C16 0.036(3) 0.021(3) 0.038(4) -0.004(3) 0.015(3) 0.001(3)
C17 0.012(3) 0.020(3) 0.024(3) 0.005(2) 0.000(2) -0.002(2)
C18 0.058(4) 0.037(4) 0.048(4) -0.002(3) 0.036(4) -0.003(3)
C19 0.082(5) 0.033(4) 0.035(4) -0.005(3) 0.029(4) -0.002(3)
C20 0.015(3) 0.020(3) 0.023(3) 0.002(2) 0.000(2) 0.003(2)
C21 0.019(3) 0.019(3) 0.025(3) -0.003(2) -0.001(2) 0.003(2)
C22 0.043(4) 0.019(3) 0.026(3) 0.001(2) 0.007(3) 0.008(3)
C23 0.047(4) 0.020(3) 0.032(4) -0.004(2) 0.013(3) 0.009(3)
C24 0.028(3) 0.015(3) 0.035(3) -0.004(2) 0.008(3) 0.001(2)
C25 0.037(3) 0.024(3) 0.029(3) 0.007(2) 0.011(3) 0.005(3)
C26 0.035(3) 0.023(3) 0.029(3) 0.002(2) 0.006(3) 0.006(2)
C27 0.028(3) 0.017(3) 0.037(4) 0.002(2) 0.004(3) 0.008(2)
C28 0.027(3) 0.020(3) 0.033(3) 0.002(2) 0.001(3) 0.006(2)
C29 0.024(3) 0.020(3) 0.031(3) -0.002(2) -0.001(3) 0.003(2)
C30 0.027(3) 0.019(3) 0.025(3) -0.002(2) -0.004(2) 0.002(2)
C31 0.031(3) 0.023(3) 0.041(4) 0.005(3) 0.009(3) 0.009(2)
C32 0.040(4) 0.020(3) 0.041(4) 0.006(3) 0.014(3) 0.002(3)
C33 0.028(3) 0.016(3) 0.020(3) 0.002(2) 0.002(2) 0.002(2)
C34 0.042(4) 0.057(4) 0.036(4) 0.008(3) 0.014(3) -0.006(3)
C35 0.090(4) 0.071(4) 0.071(4) 0.009(3) 0.039(4) 0.014(4)

loop_
_atom_type_symbol
_atom_type_description
_atom_type_scat_dispersion_real
_atom_type_scat_dispersion_imag
_atom_type_scat_source
C C 0.0033 0.0016 'International Tables Vol C Tables 4.2.6.8 and 6.1.1.4'
H H 0.0000 0.0000 'International Tables Vol C Tables 4.2.6.8 and 6.1.1.4'
O O 0.0106 0.0060 'International Tables Vol C Tables 4.2.6.8 and 6.1.1.4'
Eu Eu -0.1578 3.6682 'International Tables Vol C Tables 4.2.6.8 and 6.1.1.4'

loop_
_geom_angle_atom_site_label_1
_geom_angle_atom_site_label_2
_geom_angle_atom_site_label_3
_geom_angle
_geom_angle_site_symmetry_1
_geom_angle_site_symmetry_3
_geom_angle_publ_flag
O2 Eu1 O20 79.28(13) . 1_455 ?
O2 Eu1 O6 77.17(12) . 4_565 ?
O20 Eu1 O6 137.18(12) 1_455 4_565 ?
O2 Eu1 O1 146.56(13) . 4_566 ?
O20 Eu1 O1 77.95(12) 1_455 4_566 ?
O6 Eu1 O1 135.35(11) 4_565 4_566 ?
O2 Eu1 O8 102.30(13) . 2_755 ?
O20 Eu1 O8 134.24(12) 1_455 2_755 ?
O6 Eu1 O8 85.82(11) 4_565 2_755 ?
O1 Eu1 O8 77.29(11) 4_566 2_755 ?
O2 Eu1 O1W 70.48(16) . . ?
O20 Eu1 O1W 72.34(13) 1_455 . ?
O6 Eu1 O1W 129.89(14) 4_565 . ?
O1 Eu1 O1W 79.43(15) 4_566 . ?
O8 Eu1 O1W 65.69(12) 2_755 . ?
O2 Eu1 O12 126.02(13) . . ?
O20 Eu1 O12 69.77(11) 1_455 . ?
O6 Eu1 O12 96.64(11) 4_565 . ?
O1 Eu1 O12 66.94(11) 4_566 . ?
O8 Eu1 O12 131.04(11) 2_755 . ?
O1W Eu1 O12 133.32(14) . . ?
O2 Eu1 O11 76.69(14) . . ?
O20 Eu1 O11 69.89(12) 1_455 . ?
O6 Eu1 O11 70.17(11) 4_565 . ?
O1 Eu1 O11 117.10(11) 4_566 . ?
O8 Eu1 O11 155.69(11) 2_755 . ?
O1W Eu1 O11 133.50(13) . . ?
O12 Eu1 O11 51.76(11) . . ?
O2 Eu1 O3 144.26(12) . . ?
O20 Eu1 O3 131.66(11) 1_455 . ?
O6 Eu1 O3 67.59(11) 4_565 . ?
O1 Eu1 O3 67.82(11) 4_566 . ?
O8 Eu1 O3 70.24(11) 2_755 . ?
O1W Eu1 O3 129.53(13) . . ?
O12 Eu1 O3 65.94(10) . . ?
O11 Eu1 O3 96.13(11) . . ?
O2 Eu1 C4 100.30(15) . . ?
O20 Eu1 C4 64.56(13) 1_455 . ?
O6 Eu1 C4 85.17(12) 4_565 . ?
O1 Eu1 C4 91.65(13) 4_566 . ?
O8 Eu1 C4 153.11(14) 2_755 . ?
O1W Eu1 C4 136.89(14) . . ?
O12 Eu1 C4 26.36(13) . . ?
O11 Eu1 C4 25.71(13) . . ?
O3 Eu1 C4 82.90(12) . . ?
O2 Eu1 Eu3 165.43(11) . . ?
O20 Eu1 Eu3 94.30(9) 1_455 . ?
O6 Eu1 Eu3 99.71(8) 4_565 . ?
O1 Eu1 Eu3 41.03(8) 4_566 . ?
O8 Eu1 Eu3 91.56(9) 2_755 . ?
O1W Eu1 Eu3 120.29(12) . . ?
O12 Eu1 Eu3 39.68(8) . . ?
O11 Eu1 Eu3 88.84(8) . . ?
O3 Eu1 Eu3 37.91(7) . . ?
C4 Eu1 Eu3 65.17(11) . . ?
O2 Eu1 Eu2 111.39(10) . . ?
O20 Eu1 Eu2 138.69(8) 1_455 . ?
O6 Eu1 Eu2 34.67(8) 4_565 . ?
O1 Eu1 Eu2 101.88(8) 4_566 . ?
O8 Eu1 Eu2 84.09(8) 2_755 . ?
O1W Eu1 Eu2 148.88(9) . . ?
O12 Eu1 Eu2 72.37(8) . . ?
O11 Eu1 Eu2 74.05(9) . . ?
O3 Eu1 Eu2 34.84(7) . . ?
C4 Eu1 Eu2 74.20(10) . . ?
Eu3 Eu1 Eu2 65.191(11) . . ?
O19 Eu2 O3 148.85(12) . . ?
O19 Eu2 O18 87.06(13) . . ?
O3 Eu2 O18 84.05(11) . . ?
O19 Eu2 O6 141.51(12) . 4_565 ?
O3 Eu2 O6 69.64(11) . 4_565 ?
O18 Eu2 O6 101.94(11) . 4_565 ?
O19 Eu2 O5 71.10(12) . . ?
O3 Eu2 O5 77.75(12) . . ?
O18 Eu2 O5 73.30(13) . . ?
O6 Eu2 O5 147.38(12) 4_565 . ?
O19 Eu2 O13 75.80(13) . 2_855 ?
O3 Eu2 O13 93.53(13) . 2_855 ?
O18 Eu2 O13 142.36(13) . 2_855 ?
O6 Eu2 O13 112.39(12) 4_565 2_855 ?
O5 Eu2 O13 69.51(13) . 2_855 ?
O19 Eu2 O4 78.99(12) . 4_565 ?
O3 Eu2 O4 126.60(11) . 4_565 ?
O18 Eu2 O4 136.07(12) . 4_565 ?
O6 Eu2 O4 68.57(11) 4_565 4_565 ?
O5 Eu2 O4 136.90(12) . 4_565 ?
O13 Eu2 O4 73.61(13) 2_855 4_565 ?
O19 Eu2 O2W 73.59(13) . . ?
O3 Eu2 O2W 127.32(12) . . ?
O18 Eu2 O2W 64.10(12) . . ?
O6 Eu2 O2W 77.03(12) 4_565 . ?
O5 Eu2 O2W 125.04(12) . . ?
O13 Eu2 O2W 137.37(14) 2_855 . ?
O4 Eu2 O2W 72.00(12) 4_565 . ?
O19 Eu2 O14 117.10(11) . 2_855 ?
O3 Eu2 O14 71.25(10) . 2_855 ?
O18 Eu2 O14 154.64(11) . 2_855 ?
O6 Eu2 O14 64.60(10) 4_565 2_855 ?
O5 Eu2 O14 105.88(11) . 2_855 ?
O13 Eu2 O14 48.28(12) 2_855 2_855 ?
O4 Eu2 O14 61.60(11) 4_565 2_855 ?
O2W Eu2 O14 127.51(12) . 2_855 ?
O19 Eu2 C33 96.14(14) . 2_855 ?
O3 Eu2 C33 82.17(13) . 2_855 ?
O18 Eu2 C33 158.25(13) . 2_855 ?
O6 Eu2 C33 88.92(13) 4_565 2_855 ?
O5 Eu2 C33 87.35(13) . 2_855 ?
O13 Eu2 C33 23.69(13) 2_855 2_855 ?
O4 Eu2 C33 65.44(13) 4_565 2_855 ?
O2W Eu2 C33 137.40(13) . 2_855 ?
O14 Eu2 C33 24.60(12) 2_855 2_855 ?
O19 Eu2 Eu3 117.49(9) . 4_565 ?
O3 Eu2 Eu3 88.64(8) . 4_565 ?
O18 Eu2 Eu3 136.69(9) . 4_565 ?
O6 Eu2 Eu3 36.69(7) 4_565 4_565 ?
O5 Eu2 Eu3 145.98(9) . 4_565 ?
O13 Eu2 Eu3 80.56(9) 2_855 4_565 ?
O4 Eu2 Eu3 38.74(8) 4_565 4_565 ?
O2W Eu2 Eu3 87.98(9) . 4_565 ?
O14 Eu2 Eu3 40.15(7) 2_855 4_565 ?
C33 Eu2 Eu3 59.73(10) 2_855 4_565 ?
O19 Eu2 Eu1 169.49(9) . . ?
O3 Eu2 Eu1 36.99(8) . . ?
O18 Eu2 Eu1 85.30(9) . . ?
O6 Eu2 Eu1 34.64(8) 4_565 . ?
O5 Eu2 Eu1 113.35(9) . . ?
O13 Eu2 Eu1 114.56(10) 2_855 . ?
O4 Eu2 Eu1 101.67(8) 4_565 . ?
O2W Eu2 Eu1 96.53(9) . . ?
O14 Eu2 Eu1 71.61(7) 2_855 . ?
C33 Eu2 Eu1 93.62(10) 2_855 . ?
Eu3 Eu2 Eu1 64.654(10) 4_565 . ?
O19 Eu2 H2WB 73.7(12) . . ?
O3 Eu2 H2WB 118.5(11) . . ?
O18 Eu2 H2WB 46.3(7) . . ?
O6 Eu2 H2WB 85.7(10) 4_565 . ?
O5 Eu2 H2WB 110.0(7) . . ?
O13 Eu2 H2WB 147.5(12) 2_855 . ?
O4 Eu2 H2WB 89.7(7) 4_565 . ?
O2W Eu2 H2WB 17.9(6) . . ?
O14 Eu2 H2WB 144.0(7) 2_855 . ?
C33 Eu2 H2WB 154.8(8) 2_855 . ?
Eu3 Eu2 H2WB 103.9(7) 4_565 . ?
Eu1 Eu2 H2WB 95.8(12) . . ?
O17 Eu3 O7 97.85(13) . 3_756 ?
O17 Eu3 O3 96.96(12) . . ?
O7 Eu3 O3 142.34(12) 3_756 . ?
O17 Eu3 O6 144.96(12) . . ?
O7 Eu3 O6 88.13(12) 3_756 . ?
O3 Eu3 O6 99.04(11) . . ?
O17 Eu3 O12 74.40(12) . . ?
O7 Eu3 O12 81.82(12) 3_756 . ?
O3 Eu3 O12 69.21(11) . . ?
O6 Eu3 O12 140.58(11) . . ?
O17 Eu3 O4 84.30(12) . . ?
O7 Eu3 O4 139.28(12) 3_756 . ?
O3 Eu3 O4 76.58(11) . . ?
O6 Eu3 O4 69.53(11) . . ?
O12 Eu3 O4 136.58(11) . . ?
O17 Eu3 O14 77.09(12) . 3_856 ?
O7 Eu3 O14 73.43(12) 3_756 3_856 ?
O3 Eu3 O14 143.89(12) . 3_856 ?
O6 Eu3 O14 71.63(12) . 3_856 ?
O12 Eu3 O14 138.91(12) . 3_856 ?
O4 Eu3 O14 67.43(12) . 3_856 ?
O17 Eu3 O1 140.69(12) . 4_566 ?
O7 Eu3 O1 77.78(12) 3_756 4_566 ?
O3 Eu3 O1 68.93(11) . 4_566 ?
O6 Eu3 O1 74.34(11) . 4_566 ?
O12 Eu3 O1 66.30(11) . 4_566 ?
O4 Eu3 O1 124.37(11) . 4_566 ?
O14 Eu3 O1 135.56(11) 3_856 4_566 ?
O17 Eu3 Eu1 106.51(9) . . ?
O7 Eu3 Eu1 101.39(9) 3_756 . ?
O3 Eu3 Eu1 41.04(8) . . ?
O6 Eu3 Eu1 106.03(8) . . ?
O12 Eu3 Eu1 40.63(8) . . ?
O4 Eu3 Eu1 117.05(8) . . ?
O14 Eu3 Eu1 174.23(8) 3_856 . ?
O1 Eu3 Eu1 39.27(8) 4_566 . ?
O17 Eu3 Eu2 108.06(9) . 4_566 ?
O7 Eu3 Eu2 104.27(9) 3_756 4_566 ?
O3 Eu3 Eu2 103.67(8) . 4_566 ?
O6 Eu3 Eu2 37.67(8) . 4_566 ?
O12 Eu3 Eu2 172.83(8) . 4_566 ?
O4 Eu3 Eu2 38.87(8) . 4_566 ?
O14 Eu3 Eu2 47.82(9) 3_856 4_566 ?
O1 Eu3 Eu2 110.88(8) 4_566 4_566 ?
Eu1 Eu3 Eu2 133.055(13) . 4_566 ?
O17 Eu3 Eu1 144.58(9) . 4_566 ?
O7 Eu3 Eu1 58.96(9) 3_756 4_566 ?
O3 Eu3 Eu1 117.84(8) . 4_566 ?
O6 Eu3 Eu1 29.71(8) . 4_566 ?
O12 Eu3 Eu1 122.32(8) . 4_566 ?
O4 Eu3 Eu1 96.85(8) . 4_566 ?
O14 Eu3 Eu1 70.92(8) 3_856 4_566 ?
O1 Eu3 Eu1 65.33(8) 4_566 4_566 ?
Eu1 Eu3 Eu1 104.352(16) . 4_566 ?
Eu2 Eu3 Eu1 59.606(15) 4_566 4_566 ?
O17 Eu3 Eu2 69.06(9) . . ?
O7 Eu3 Eu2 149.98(9) 3_756 . ?
O3 Eu3 Eu2 28.68(8) . . ?
O6 Eu3 Eu2 118.41(8) . . ?
O12 Eu3 Eu2 68.81(8) . . ?
O4 Eu3 Eu2 68.32(8) . . ?
O14 Eu3 Eu2 125.91(8) 3_856 . ?
O1 Eu3 Eu2 95.23(8) 4_566 . ?
Eu1 Eu3 Eu2 59.863(16) . . ?
Eu2 Eu3 Eu2 105.477(15) 4_566 . ?
Eu1 Eu3 Eu2 143.922(11) 4_566 . ?
Eu1 O1W H1WB 137(4) . . ?
Eu1 O1W H1WA 108(4) . . ?
H1WB O1W H1WA 114(3) . . ?
C1 O1 Eu1 124.7(3) . 4_565 ?
C1 O1 Eu3 134.5(4) . 4_565 ?
Eu1 O1 Eu3 99.70(12) 4_565 4_565 ?
C1 O2 Eu1 141.3(4) . . ?
Eu2 O2W H2WB 96(4) . . ?
Eu2 O2W H2WA 120(4) . . ?
H2WB O2W H2WA 114(3) . . ?
Eu3 O3 Eu2 123.09(13) . . ?
Eu3 O3 Eu1 101.05(11) . . ?
Eu2 O3 Eu1 108.17(12) . . ?
C2 O4 Eu3 127.3(3) . . ?
C2 O4 Eu2 129.1(3) . 4_566 ?
Eu3 O4 Eu2 102.39(12) . 4_566 ?
C2 O5 Eu2 140.8(4) . . ?
Eu3 O6 Eu1 121.28(13) . 4_566 ?
Eu3 O6 Eu2 105.65(12) . 4_566 ?
Eu1 O6 Eu2 110.69(13) 4_566 4_566 ?
C17 O7 Eu3 132.0(3) . 3_756 ?
C17 O8 Eu1 126.2(3) . 2_745 ?
C13 O9 C18 118.2(4) . . ?
C6 O10 C19 119.3(4) . . ?
C4 O11 Eu1 92.6(3) . . ?
C4 O12 Eu3 157.9(3) . . ?
C4 O12 Eu1 93.3(3) . . ?
Eu3 O12 Eu1 99.69(11) . . ?
C33 O13 Eu2 104.0(3) . 2_845 ?
C33 O14 Eu3 135.4(3) . 3_856 ?
C33 O14 Eu2 85.4(3) . 2_845 ?
Eu3 O14 Eu2 92.03(11) 3_856 2_845 ?
C29 O15 C34 119.3(5) . . ?
C22 O16 C35 119.4(5) . . ?
C20 O17 Eu3 131.5(3) . . ?
C20 O18 Eu2 146.1(3) . . ?
C3 O19 Eu2 131.3(3) . . ?
C3 O20 Eu1 141.0(4) . 1_655 ?
O2 C1 O1 127.4(6) . . ?
O2 C1 H1A 116.3 . . ?
O1 C1 H1A 116.3 . . ?
O5 C2 O4 126.4(5) . . ?
O5 C2 H2A 116.8 . . ?
O4 C2 H2A 116.8 . . ?
O20 C3 O19 127.3(5) . . ?
O20 C3 H3A 116.3 . . ?
O19 C3 H3A 116.3 . . ?
O11 C4 O12 120.9(4) . . ?
O11 C4 C5 121.6(5) . . ?
O12 C4 C5 117.1(5) . . ?
O11 C4 Eu1 61.7(3) . . ?
O12 C4 Eu1 60.3(2) . . ?
C5 C4 Eu1 163.2(4) . . ?
C10 C5 C6 117.7(5) . . ?
C10 C5 C4 119.1(5) . . ?
C6 C5 C4 123.2(5) . . ?
O10 C6 C7 123.9(5) . . ?
O10 C6 C5 116.2(4) . . ?
C7 C6 C5 119.9(5) . . ?
C6 C7 C8 122.2(5) . . ?
C6 C7 H7A 118.9 . . ?
C8 C7 H7A 118.9 . . ?
C9 C8 C7 117.4(5) . . ?
C9 C8 C11 120.3(5) . . ?
C7 C8 C11 122.3(5) . . ?
C10 C9 C8 120.6(5) . . ?
C10 C9 H9A 119.7 . . ?
C8 C9 H9A 119.7 . . ?
C5 C10 C9 122.2(5) . . ?
C5 C10 H10A 118.9 . . ?
C9 C10 H10A 118.9 . . ?
C16 C11 C12 118.1(5) . . ?
C16 C11 C8 120.6(5) . . ?
C12 C11 C8 121.3(5) . . ?
C13 C12 C11 121.1(5) . . ?
C13 C12 H12A 119.4 . . ?
C11 C12 H12A 119.4 . . ?
O9 C13 C12 123.6(5) . . ?
O9 C13 C14 116.5(4) . . ?
C12 C13 C14 119.8(5) . . ?
C15 C14 C13 118.3(5) . . ?
C15 C14 C17 117.9(5) . . ?
C13 C14 C17 123.7(5) . . ?
C14 C15 C16 122.0(5) . . ?
C14 C15 H15A 119.0 . . ?
C16 C15 H15A 119.0 . . ?
C15 C16 C11 120.5(5) . . ?
C15 C16 H16A 119.7 . . ?
C11 C16 H16A 119.7 . . ?
O7 C17 O8 125.0(5) . . ?
O7 C17 C14 116.8(5) . . ?
O8 C17 C14 118.3(5) . . ?
O9 C18 H18A 109.5 . . ?
O9 C18 H18B 109.5 . . ?
H18A C18 H18B 109.5 . . ?
O9 C18 H18C 109.5 . . ?
H18A C18 H18C 109.5 . . ?
H18B C18 H18C 109.5 . . ?
O10 C19 H19A 109.5 . . ?
O10 C19 H19B 109.5 . . ?
H19A C19 H19B 109.5 . . ?
O10 C19 H19C 109.5 . . ?
H19A C19 H19C 109.5 . . ?
H19B C19 H19C 109.5 . . ?
O17 C20 O18 123.3(5) . . ?
O17 C20 C21 117.2(5) . . ?
O18 C20 C21 119.5(5) . . ?
C26 C21 C22 116.2(5) . . ?
C26 C21 C20 117.3(5) . . ?
C22 C21 C20 126.4(5) . . ?
O16 C22 C23 121.7(5) . . ?
O16 C22 C21 117.2(5) . . ?
C23 C22 C21 121.1(5) . . ?
C22 C23 C24 122.2(5) . . ?
C22 C23 H23A 118.9 . . ?
C24 C23 H23A 118.9 . . ?
C25 C24 C23 116.9(5) . . ?
C25 C24 C27 121.3(5) . . ?
C23 C24 C27 121.7(5) . . ?
C26 C25 C24 120.8(5) . . ?
C26 C25 H25A 119.6 . . ?
C24 C25 H25A 119.6 . . ?
C25 C26 C21 122.8(5) . . ?
C25 C26 H26A 118.6 . . ?
C21 C26 H26A 118.6 . . ?
C32 C27 C28 117.8(5) . . ?
C32 C27 C24 120.5(5) . . ?
C28 C27 C24 121.7(5) . . ?
C29 C28 C27 121.9(5) . . ?
C29 C28 H28A 119.0 . . ?
C27 C28 H28A 119.0 . . ?
O15 C29 C28 123.9(5) . . ?
O15 C29 C30 116.4(5) . . ?
C28 C29 C30 119.7(5) . . ?
C31 C30 C29 118.5(5) . . ?
C31 C30 C33 119.8(5) . . ?
C29 C30 C33 121.8(5) . . ?
C30 C31 C32 121.8(5) . . ?
C30 C31 H31A 119.1 . . ?
C32 C31 H31A 119.1 . . ?
C31 C32 C27 120.3(5) . . ?
C31 C32 H32A 119.8 . . ?
C27 C32 H32A 119.8 . . ?
O13 C33 O14 122.3(5) . . ?
O13 C33 C30 118.9(5) . . ?
O14 C33 C30 118.8(5) . . ?
O13 C33 Eu2 52.3(3) . 2_845 ?
O14 C33 Eu2 70.0(3) . 2_845 ?
C30 C33 Eu2 171.2(4) . 2_845 ?
O15 C34 H34A 109.5 . . ?
O15 C34 H34B 109.5 . . ?
H34A C34 H34B 109.5 . . ?
O15 C34 H34C 109.5 . . ?
H34A C34 H34C 109.5 . . ?
H34B C34 H34C 109.5 . . ?
O16 C35 H35A 109.5 . . ?
O16 C35 H35B 109.5 . . ?
H35A C35 H35B 109.5 . . ?
O16 C35 H35C 109.5 . . ?
H35A C35 H35C 109.5 . . ?
H35B C35 H35C 109.5 . . ?

loop_
_geom_bond_atom_site_label_1
_geom_bond_atom_site_label_2
_geom_bond_distance
_geom_bond_site_symmetry_2
_geom_bond_publ_flag
Eu1 O2 2.372(4) . ?
Eu1 O20 2.430(3) 1_455 ?
Eu1 O6 2.434(3) 4_565 ?
Eu1 O1 2.434(3) 4_566 ?
Eu1 O8 2.439(3) 2_755 ?
Eu1 O1W 2.482(4) . ?
Eu1 O12 2.504(3) . ?
Eu1 O11 2.535(3) . ?
Eu1 O3 2.536(3) . ?
Eu1 C4 2.877(5) . ?
Eu1 Eu3 3.7908(7) . ?
Eu1 Eu2 4.0048(9) . ?
Eu2 O19 2.366(3) . ?
Eu2 O3 2.408(3) . ?
Eu2 O18 2.426(3) . ?
Eu2 O6 2.435(3) 4_565 ?
Eu2 O5 2.454(4) . ?
Eu2 O13 2.462(4) 2_855 ?
Eu2 O4 2.465(3) 4_565 ?
Eu2 O2W 2.546(4) . ?
Eu2 O14 2.845(4) 2_855 ?
Eu2 C33 3.019(5) 2_855 ?
Eu2 Eu3 3.8373(6) 4_565 ?
Eu2 H2WB 2.77(6) . ?
Eu3 O17 2.345(3) . ?
Eu3 O7 2.352(3) 3_756 ?
Eu3 O3 2.373(3) . ?
Eu3 O6 2.381(3) . ?
Eu3 O12 2.455(3) . ?
Eu3 O4 2.459(3) . ?
Eu3 O14 2.476(4) 3_856 ?
Eu3 O1 2.525(3) 4_566 ?
Eu3 Eu2 3.8373(6) 4_566 ?
Eu3 Eu1 4.1959(7) 4_566 ?
O1W H1WB 0.865(19) . ?
O1W H1WA 0.848(19) . ?
O1 C1 1.249(6) . ?
O1 Eu1 2.434(3) 4_565 ?
O1 Eu3 2.525(3) 4_565 ?
O2 C1 1.220(7) . ?
O2W H2WB 0.858(19) . ?
O2W H2WA 0.852(19) . ?
O4 C2 1.275(6) . ?
O4 Eu2 2.465(3) 4_566 ?
O5 C2 1.232(6) . ?
O6 Eu1 2.434(3) 4_566 ?
O6 Eu2 2.435(3) 4_566 ?
O7 C17 1.259(6) . ?
O7 Eu3 2.352(3) 3_756 ?
O8 C17 1.269(6) . ?
O8 Eu1 2.439(3) 2_745 ?
O9 C13 1.364(6) . ?
O9 C18 1.442(6) . ?
O10 C6 1.367(6) . ?
O10 C19 1.414(7) . ?
O11 C4 1.249(6) . ?
O12 C4 1.279(6) . ?
O13 C33 1.250(6) . ?
O13 Eu2 2.462(4) 2_845 ?
O14 C33 1.261(6) . ?
O14 Eu3 2.476(4) 3_856 ?
O14 Eu2 2.845(4) 2_845 ?
O15 C29 1.363(6) . ?
O15 C34 1.409(7) . ?
O16 C22 1.378(7) . ?
O16 C35 1.422(8) . ?
O17 C20 1.258(6) . ?
O18 C20 1.271(6) . ?
O19 C3 1.244(6) . ?
O20 C3 1.232(6) . ?
O20 Eu1 2.430(3) 1_655 ?
C1 H1A 0.9300 . ?
C2 H2A 0.9300 . ?
C3 H3A 0.9300 . ?
C4 C5 1.483(7) . ?
C5 C10 1.376(7) . ?
C5 C6 1.417(7) . ?
C6 C7 1.371(7) . ?
C7 C8 1.399(7) . ?
C7 H7A 0.9300 . ?
C8 C9 1.393(7) . ?
C8 C11 1.489(7) . ?
C9 C10 1.379(7) . ?
C9 H9A 0.9300 . ?
C10 H10A 0.9300 . ?
C11 C16 1.386(7) . ?
C11 C12 1.404(7) . ?
C12 C13 1.385(7) . ?
C12 H12A 0.9300 . ?
C13 C14 1.406(7) . ?
C14 C15 1.377(7) . ?
C14 C17 1.505(7) . ?
C15 C16 1.377(7) . ?
C15 H15A 0.9300 . ?
C16 H16A 0.9300 . ?
C18 H18A 0.9600 . ?
C18 H18B 0.9600 . ?
C18 H18C 0.9600 . ?
C19 H19A 0.9600 . ?
C19 H19B 0.9600 . ?
C19 H19C 0.9600 . ?
C20 C21 1.492(7) . ?
C21 C26 1.392(7) . ?
C21 C22 1.405(7) . ?
C22 C23 1.384(7) . ?
C23 C24 1.396(8) . ?
C23 H23A 0.9300 . ?
C24 C25 1.393(7) . ?
C24 C27 1.490(7) . ?
C25 C26 1.385(7) . ?
C25 H25A 0.9300 . ?
C26 H26A 0.9300 . ?
C27 C32 1.395(7) . ?
C27 C28 1.399(7) . ?
C28 C29 1.381(7) . ?
C28 H28A 0.9300 . ?
C29 C30 1.405(7) . ?
C30 C31 1.379(7) . ?
C30 C33 1.507(7) . ?
C31 C32 1.387(7) . ?
C31 H31A 0.9300 . ?
C32 H32A 0.9300 . ?
C33 Eu2 3.019(5) 2_845 ?
C34 H34A 0.9600 . ?
C34 H34B 0.9600 . ?
C34 H34C 0.9600 . ?
C35 H35A 0.9600 . ?
C35 H35B 0.9600 . ?
C35 H35C 0.9600 . ?
